data_2206612
loop_
_publ_author_name
'Stephen A. Moggach'
'Stewart J. Clark'
'Simon Parsons'

_publ_section_title
;
 <small>L</small>-Cysteine-I at 30 K
;
_journal_coeditor_code YA6256
_journal_issue 8
_journal_name_full 'Acta Crystallographica Section E'
_journal_page_first o2739
_journal_page_last o2742
_journal_paper_doi 10.1107/S1600536805023688
_journal_volume 61
_journal_year 2005
_chemical_formula_iupac 'C3 H7 N O2 S'
_chemical_formula_moiety 'C3 H7 N O2 S'
_chemical_formula_sum 'C3 H7 N O2 S'
_chemical_formula_weight 121.16
_chemical_name_systematic
;
L-cysteine
;
_space_group_IT_number 19
_symmetry_cell_setting orthorhombic
_symmetry_space_group_name_Hall 'P 2ac 2ab'
_symmetry_space_group_name_H-M 'P 21 21 21'
_atom_sites_solution_hydrogens difmap
_atom_sites_solution_primary direct
_atom_sites_solution_secondary difmap
_audit_creation_method CRYSTALS_ver_12.82
_cell_angle_alpha 90
_cell_angle_beta 90
_cell_angle_gamma 90
_cell_formula_units_Z 4
_cell_length_a 8.1435(4)
_cell_length_b 11.9365(5)
_cell_length_c 5.4158(3)
_cell_measurement_reflns_used 4210
_cell_measurement_temperature 30
_cell_measurement_theta_max 31.0
_cell_measurement_theta_min 3.0
_cell_volume 526.44(4)
_computing_cell_refinement SAINT
_computing_data_collection 'APEX (Bruker, 2004)'
_computing_data_reduction 'SAINT (Bruker, 2004)'
_computing_molecular_graphics
;
CAMERON (Watkin et al., 1996), DIAMOND (Crystal Impact, 2004),
MERCURY (Bruno et al., 2002; Taylor & Macrae, 2001), MCE Fourier
Map Viewer (Husak & Kratochvila, 2003) and SHELXTL (Sheldrick,
2001)
;
_computing_publication_material
;
CRYSTALS, and PLATON (Spek, 2003) as incorporated into WinGX (Farrugia,
1999)
;
_computing_structure_refinement 'CRYSTALS (Betteridge et al., 2003)'
_computing_structure_solution 'SIR92 (Altomare et al., 1994)'
_diffrn_ambient_temperature 30
_diffrn_measured_fraction_theta_full 0.974
_diffrn_measured_fraction_theta_max 0.947
_diffrn_measurement_device_type 'Bruker--Nonius APEX CCD area-detector'
_diffrn_measurement_method \w
_diffrn_radiation_monochromator graphite
_diffrn_radiation_type 'Mo K\a'
_diffrn_radiation_wavelength 0.71073
_diffrn_reflns_av_R_equivalents 0.021
_diffrn_reflns_limit_h_max 9
_diffrn_reflns_limit_h_min -11
_diffrn_reflns_limit_k_max 17
_diffrn_reflns_limit_k_min -17
_diffrn_reflns_limit_l_max 7
_diffrn_reflns_limit_l_min -6
_diffrn_reflns_number 4686
_diffrn_reflns_theta_full 25.5
_diffrn_reflns_theta_max 30.8
_diffrn_reflns_theta_min 3.0
_diffrn_standards_decay_% 0
_diffrn_standards_interval_count 0
_diffrn_standards_number 0
_exptl_absorpt_coefficient_mu 0.50
_exptl_absorpt_correction_T_max 0.920
_exptl_absorpt_correction_T_min 0.775
_exptl_absorpt_correction_type multi-scan
_exptl_absorpt_process_details '(SADABS; Sheldrick, 2004)'
_exptl_crystal_colour colourless
_exptl_crystal_density_diffrn 1.529
_exptl_crystal_density_method 'not measured'
_exptl_crystal_description block
_exptl_crystal_F_000 256
_exptl_crystal_size_max 0.40
_exptl_crystal_size_mid 0.20
_exptl_crystal_size_min 0.17
_refine_diff_density_max 0.27
_refine_diff_density_min -0.18
_refine_ls_abs_structure_details 'Flack (1983), 592 Friedel pairs'
_refine_ls_abs_structure_Flack -0.02(5)
_refine_ls_extinction_method None
_refine_ls_goodness_of_fit_ref 1.027
_refine_ls_hydrogen_treatment refall
_refine_ls_matrix_type full
_refine_ls_number_parameters 93
_refine_ls_number_reflns 1514
_refine_ls_number_restraints 0
_refine_ls_R_factor_all 0.018
_refine_ls_R_factor_gt 0.017
_refine_ls_shift/su_max 0.001
_refine_ls_structure_factor_coef Fsqd
_refine_ls_weighting_details 'w = 1/[\s^2^(F^2^) + ( 0.02P)^2^ + 0.04P] where P = [max(Fo^2^,0) + 2Fc^2^]/3'
_refine_ls_weighting_scheme calc
_refine_ls_wR_factor_all 0.047
_refine_ls_wR_factor_gt 0.047
_refine_ls_wR_factor_ref 0.047
_reflns_number_gt 1474
_reflns_number_total 1516
_reflns_threshold_expression I>2\s(I)
_cod_data_source_file ya6256.cif
_cod_data_source_block I
_cod_database_code 2206612
_cod_database_fobs_code 2206612

loop_
_symmetry_equiv_pos_site_id
_symmetry_equiv_pos_as_xyz
1 x,y,z
2 1/2-x,-y,1/2+z
3 1/2+x,1/2-y,-z
4 -x,1/2+y,1/2-z

loop_
_atom_site_label
_atom_site_fract_x
_atom_site_fract_y
_atom_site_fract_z
_atom_site_U_iso_or_equiv
_atom_site_adp_type
_atom_site_occupancy
_atom_site_type_symbol
S1 0.41463(3) 1.022635(19) 0.60963(5) 0.0087 Uani 1.0000 S
C1 0.43549(12) 0.88319(8) 0.74364(18) 0.0083 Uani 1.0000 C
C2 0.59208(12) 0.82254(7) 0.66819(17) 0.0065 Uani 1.0000 C
C3 0.61052(11) 0.81952(7) 0.38602(19) 0.0068 Uani 1.0000 C
N1 0.73776(10) 0.87498(7) 0.78553(16) 0.0071 Uani 1.0000 N
O1 0.51302(9) 0.75892(6) 0.26998(15) 0.0111 Uani 1.0000 O
O2 0.72196(8) 0.87985(6) 0.29348(13) 0.0082 Uani 1.0000 O
H1 0.345(3) 0.989(2) 0.406(5) 0.062(6) Uiso 1.0000 H
H2 0.4310(17) 0.8914(12) 0.920(3) 0.017(4) Uiso 1.0000 H
H3 0.3379(17) 0.8389(11) 0.696(3) 0.008(3) Uiso 1.0000 H
H4 0.5824(17) 0.7491(11) 0.725(3) 0.005(3) Uiso 1.0000 H
H5 0.8201(19) 0.8409(12) 0.738(3) 0.015(4) Uiso 1.0000 H
H6 0.7427(16) 0.9454(11) 0.748(3) 0.008(3) Uiso 1.0000 H
H7 0.7250(16) 0.8690(12) 0.949(3) 0.008(3) Uiso 1.0000 H

loop_
_atom_site_aniso_label
_atom_site_aniso_U_11
_atom_site_aniso_U_22
_atom_site_aniso_U_33
_atom_site_aniso_U_12
_atom_site_aniso_U_13
_atom_site_aniso_U_23
S1 0.00811(10) 0.00808(10) 0.00992(11) 0.00130(8) -0.00065(8) 0.00039(8)
C1 0.0078(4) 0.0095(4) 0.0076(4) 0.0010(3) 0.0019(3) 0.0011(3)
C2 0.0065(4) 0.0071(3) 0.0060(4) -0.0006(3) 0.0004(3) -0.0001(3)
C3 0.0077(4) 0.0070(3) 0.0057(4) 0.0023(3) -0.0001(3) 0.0004(3)
N1 0.0076(3) 0.0091(3) 0.0045(4) 0.0004(3) -0.0001(3) 0.0000(3)
O1 0.0113(3) 0.0135(3) 0.0086(3) -0.0042(3) -0.0010(3) -0.0014(3)
O2 0.0093(3) 0.0100(3) 0.0051(3) -0.0018(2) 0.0004(3) 0.0002(2)

loop_
_atom_type_symbol
_atom_type_scat_dispersion_real
_atom_type_scat_dispersion_imag
_atom_type_scat_source
C 0.0033 0.0016 'International Tables Vol C 4.2.6.8 and 6.1.1.4'
H 0.0000 0.0000 'International Tables Vol C 4.2.6.8 and 6.1.1.4'
N 0.0061 0.0033 'International Tables Vol C 4.2.6.8 and 6.1.1.4'
O 0.0106 0.0060 'International Tables Vol C 4.2.6.8 and 6.1.1.4'
S 0.1246 0.1234 'International Tables Vol C 4.2.6.8 and 6.1.1.4'

loop_
_geom_angle_atom_site_label_1
_geom_angle_atom_site_label_2
_geom_angle_atom_site_label_3
_geom_angle
_geom_angle_publ_flag
C1 S1 H1 95.3(10) no
S1 C1 C2 113.91(6) yes
S1 C1 H2 107.4(9) no
C2 C1 H2 110.3(8) no
S1 C1 H3 108.0(8) no
C2 C1 H3 110.4(8) no
H2 C1 H3 106.5(12) no
C1 C2 C3 111.11(8) yes
C1 C2 N1 110.73(7) yes
C3 C2 N1 110.96(8) yes
C1 C2 H4 106.7(9) no
C3 C2 H4 108.5(9) no
N1 C2 H4 108.7(8) no
C2 C3 O1 116.98(8) yes
C2 C3 O2 116.87(8) yes
O1 C3 O2 126.14(10) yes
C2 N1 H5 107.9(11) no
C2 N1 H6 110.2(9) no
H5 N1 H6 111.5(13) no
C2 N1 H7 107.3(9) no
H5 N1 H7 111.4(14) no
H6 N1 H7 108.5(13) no

loop_
_geom_bond_atom_site_label_1
_geom_bond_atom_site_label_2
_geom_bond_distance
_geom_bond_publ_flag
S1 C1 1.8237(10) yes
S1 H1 1.31(3) yes
C1 C2 1.5223(13) yes
C1 H2 0.961(16) no
C1 H3 0.989(14) no
C2 C3 1.5359(13) yes
C2 N1 1.4843(12) yes
C2 H4 0.933(13) no
C3 O1 1.2444(12) yes
C3 O2 1.2623(11) yes
N1 H5 0.826(16) no
N1 H6 0.866(14) no
N1 H7 0.894(16) no

loop_
_geom_hbond_atom_site_label_D
_geom_hbond_atom_site_label_H
_geom_hbond_atom_site_label_A
_geom_hbond_site_symmetry_A
_geom_hbond_distance_DH
_geom_hbond_distance_HA
_geom_hbond_distance_DA
_geom_hbond_angle_DHA
_geom_hbond_publ_flag
S1 H1 S1 2_574 1.30(3) 2.66(3) 3.8489(4) 150.8(16) yes
N1 H5 O1 3_566 0.825(15) 1.972(15) 2.7694(11) 162.1(16) yes
N1 H6 O2 2_675 0.866(13) 2.120(13) 2.9451(11) 159.1(15) yes
N1 H7 O2 1_556 0.894(16) 1.870(16) 2.7546(11) 169.6(13) yes
C1 H2 O1 1_556 0.961(16) 2.557(15) 3.2748(13) 131.6(11) yes
C2 H4 S1 4_646 0.932(14) 2.848(13) 3.7770(9) 174.6(12) yes

loop_
_cod_related_entry_id
_cod_related_entry_database
_cod_related_entry_code
1 ChemSpider 5653
